data_8106336
loop_
_publ_author_name
'Messali, Mouslim'
'Aouad, Mohamed Reda'
'Rezki, Nadjet'
'Almutairi, M. Saud'
'Warad, Ismail'

_publ_section_title
;
 Crystal structure of 4-(dimethylamino)-1-(prop-2-yn-1-yl)pyridin-1-ium
 perchlorate, C10H13ClN2O4
;
_journal_issue 5
_journal_name_full 'Zeitschrift f\"ur Kristallographie - New Crystal Structures'
_journal_page_first 897
_journal_page_last 898
_journal_paper_doi 10.1515/ncrs-2018-0084
_journal_volume 233
_journal_year 2018
_chemical_compound_source 'see text'
_chemical_formula_moiety 'C10 H13 N2, Cl O4'
_chemical_formula_sum 'C10 H13 Cl N2 O4'
_chemical_formula_weight 260.67
_space_group_IT_number 62
_space_group_name_Hall '-P 2ac 2n'
_space_group_name_H-M_alt 'P n m a'
_symmetry_cell_setting orthorhombic
_symmetry_Int_Tables_number 62
_symmetry_space_group_name_Hall '-P 2ac 2n'
_symmetry_space_group_name_H-M 'P n m a'
_atom_sites_solution_hydrogens geom
_atom_sites_solution_primary direct
_atom_sites_solution_secondary difmap
_cell_angle_alpha 90
_cell_angle_beta 90
_cell_angle_gamma 90
_cell_formula_units_Z 4
_cell_length_a 14.903(2)
_cell_length_b 9.1004(15)
_cell_length_c 8.7560(14)
_cell_measurement_reflns_used 1100
_cell_measurement_temperature 296
_cell_measurement_theta_max 66.58
_cell_measurement_theta_min 5.94
_cell_volume 1187.5(3)
_computing_cell_refinement 'SET4 (de Boer & Duisenberg, 1984)'
_computing_data_collection 'Locally modified CAD4 Software (Enraf-Nonius, 1989)'
_computing_data_reduction 'HELENA (Spek, 1997)'
_computing_publication_material 'PLATON (Spek, 2003)'
_computing_structure_refinement 'SHELXL-08 (Sheldrick, 2008)'
_diffrn_ambient_temperature 296
_diffrn_detector_area_resol_mean 18.4
_diffrn_measured_fraction_theta_full 0.993
_diffrn_measured_fraction_theta_max 0.993
_diffrn_measurement_device_type 'Bruker APEX-II CCD'
_diffrn_measurement_method '\f and \w scans'
_diffrn_radiation_monochromator graphite
_diffrn_radiation_probe x-ray
_diffrn_radiation_source 'Rotating Anode'
_diffrn_radiation_type CuK\a
_diffrn_radiation_wavelength 1.54178
_diffrn_reflns_av_R_equivalents 0.0360
_diffrn_reflns_av_sigmaI/netI 0.0155
_diffrn_reflns_limit_h_max 17
_diffrn_reflns_limit_h_min -17
_diffrn_reflns_limit_k_max 10
_diffrn_reflns_limit_k_min -10
_diffrn_reflns_limit_l_max 10
_diffrn_reflns_limit_l_min -10
_diffrn_reflns_number 13090
_diffrn_reflns_reduction_process
;
;
_diffrn_reflns_theta_full 66.58
_diffrn_reflns_theta_max 66.58
_diffrn_reflns_theta_min 5.94
_exptl_absorpt_coefficient_mu 2.934
_exptl_absorpt_correction_type none
_exptl_crystal_colour white
_exptl_crystal_density_diffrn 1.458
_exptl_crystal_density_method 'Not Measured'
_exptl_crystal_description rectangle
_exptl_crystal_F_000 544
_exptl_crystal_size_max 0.290
_exptl_crystal_size_mid 0.280
_exptl_crystal_size_min 0.250
_refine_diff_density_max 0.289
_refine_diff_density_min -0.397
_refine_diff_density_rms 0.045
_refine_ls_abs_structure_Flack .
_refine_ls_extinction_method none
_refine_ls_goodness_of_fit_ref 1.082
_refine_ls_hydrogen_treatment mixed
_refine_ls_matrix_type full
_refine_ls_number_parameters 118
_refine_ls_number_reflns 1111
_refine_ls_number_restraints 0
_refine_ls_restrained_S_all 1.082
_refine_ls_R_factor_all 0.0285
_refine_ls_R_factor_gt 0.0284
_refine_ls_shift/su_max 0.000
_refine_ls_shift/su_mean 0.000
_refine_ls_structure_factor_coef Fsqd
_refine_ls_weighting_details 'calc w=1/[\s^2^(Fo^2^)+(0.0450P)^2^+0.6260P] where P=(Fo^2^+2Fc^2^)/3'
_refine_ls_weighting_scheme calc
_refine_ls_wR_factor_gt 0.0795
_refine_ls_wR_factor_ref 0.0795
_reflns_number_gt 1100
_reflns_number_total 1111
_reflns_threshold_expression I>2\s(I)
_cod_data_source_file suppl_ncrs-2018-0084_suppl.cif
_cod_data_source_block 3
_cod_database_code 8106336

loop_
_symmetry_equiv_pos_site_id
_symmetry_equiv_pos_as_xyz
1 x,y,z
2 1/2-x,-y,1/2+z
3 1/2+x,1/2-y,1/2-z
4 -x,1/2+y,-z
5 -x,-y,-z
6 1/2+x,y,1/2-z
7 1/2-x,1/2+y,1/2+z
8 x,1/2-y,z

loop_
_atom_site_aniso_label
_atom_site_aniso_U_11
_atom_site_aniso_U_22
_atom_site_aniso_U_33
_atom_site_aniso_U_23
_atom_site_aniso_U_13
_atom_site_aniso_U_12
N1 0.0146(8) 0.0184(9) 0.0142(8) 0.0000 0.0005(6) 0.0000
N5 0.0136(7) 0.0143(8) 0.0207(8) 0.0000 -0.0005(6) 0.0000
C2 0.0190(7) 0.0147(7) 0.0166(6) -0.0014(5) -0.0013(5) 0.0022(5)
C3 0.0182(7) 0.0131(7) 0.0171(7) -0.0003(5) -0.0018(5) -0.0016(5)
C4 0.0143(9) 0.0162(9) 0.0130(9) 0.0000 -0.0038(7) 0.0000
C6 0.0150(7) 0.0180(8) 0.0288(8) 0.0031(6) 0.0018(6) -0.0012(5)
C7 0.0175(10) 0.0231(10) 0.0213(10) 0.0000 0.0053(8) 0.0000
C8 0.0174(10) 0.0121(9) 0.0312(11) 0.0000 0.0058(8) 0.0000
C9 0.0200(11) 0.0196(11) 0.0437(13) 0.0000 -0.0064(10) 0.0000
Cl1 0.0146(3) 0.0196(3) 0.0174(3) 0.0000 -0.0003(2) 0.0000
O1 0.0175(7) 0.0261(8) 0.0274(8) 0.0000 0.0047(6) 0.0000
O2A 0.0273(6) 0.0236(6) 0.0344(6) 0.0019(5) 0.0036(5) -0.0087(5)
O2B 0.0273(6) 0.0236(6) 0.0344(6) 0.0019(5) 0.0036(5) -0.0087(5)
O3A 0.0396(10) 0.0629(13) 0.0200(9) 0.0000 -0.0103(7) 0.0000
O3B 0.0396(10) 0.0629(13) 0.0200(9) 0.0000 -0.0103(7) 0.0000

loop_
_atom_site_label
_atom_site_type_symbol
_atom_site_thermal_displace_type
_atom_site_fract_x
_atom_site_fract_y
_atom_site_fract_z
_atom_site_occupancy
_atom_site_U_iso_or_equiv
_atom_site_calc_flag
_atom_site_refinement_flags
_atom_site_disorder_assembly
_atom_site_disorder_group
N1 N Uani 0.49400(11) 0.75000 0.82061(17) 1.000 0.0157(5) d S . .
N5 N Uani 0.24578(10) 0.75000 1.03169(18) 1.000 0.0162(4) d S . .
C2 C Uani 0.45244(9) 0.62124(15) 0.85399(16) 1.000 0.0168(4) d . . .
C3 C Uani 0.37034(8) 0.61741(14) 0.92154(15) 1.000 0.0161(4) d . . .
C4 C Uani 0.32557(12) 0.75000 0.9613(2) 1.000 0.0145(5) d S . .
C6 C Uani 0.20502(9) 0.61205(16) 1.08245(17) 1.000 0.0206(4) d . . .
C7 C Uani 0.58436(13) 0.75000 0.7511(2) 1.000 0.0206(6) d S . .
C8 C Uani 0.65587(13) 0.75000 0.8658(3) 1.000 0.0202(6) d S . .
C9 C Uani 0.71497(15) 0.75000 0.9564(3) 1.000 0.0278(7) d S . .
Cl1 Cl Uani 0.44177(3) 0.75000 0.32656(5) 1.000 0.0172(2) d S . .
O1 O Uani 0.51313(9) 0.75000 0.21559(17) 1.000 0.0237(4) d S A .
O2A O Uani 0.38674(8) 0.62130(12) 0.30292(13) 0.954(2) 0.0284(3) d P A 1
O2B O Uani 0.4642(16) 0.875(3) 0.439(3) 0.046(2) 0.0284(3) d P A 2
O3A O Uani 0.47763(12) 0.75000 0.47677(19) 0.954(2) 0.0408(6) d SP A 1
O3B O Uani 0.355(3) 0.75000 0.303(4) 0.046(2) 0.0408(6) d SP A 2
H2 H Uiso 0.4840(11) 0.535(2) 0.8268(17) 1.000 0.0200 d . . .
H3 H Uiso 0.3446(10) 0.527(2) 0.9418(18) 1.000 0.0190 d . . .
H6A H Uiso 0.1955(12) 0.548(2) 0.996(2) 1.000 0.0310 d . . .
H6B H Uiso 0.1482(13) 0.634(2) 1.125(2) 1.000 0.0310 d . . .
H6C H Uiso 0.2438(13) 0.566(2) 1.155(2) 1.000 0.0310 d . . .
H7 H Uiso 0.5872(12) 0.6688(19) 0.6883(18) 1.000 0.0250 d . . .
H9 H Uiso 0.761(2) 0.75000 1.019(4) 1.000 0.051(9) d S . .

loop_
_atom_type_symbol
_atom_type_description
_atom_type_scat_dispersion_real
_atom_type_scat_dispersion_imag
_atom_type_scat_source
C C 0.0181 0.0091 ' International Tables Vol C Tables 4.2.6.8 and 6.1.1.4'
H H 0.0000 0.0000 ' International Tables Vol C Tables 4.2.6.8 and 6.1.1.4'
Cl Cl 0.3639 0.7018 ' International Tables Vol C Tables 4.2.6.8 and 6.1.1.4'
N N 0.0311 0.0180 ' International Tables Vol C Tables 4.2.6.8 and 6.1.1.4'
O O 0.0492 0.0322 ' International Tables Vol C Tables 4.2.6.8 and 6.1.1.4'

loop_
_geom_angle_atom_site_label_1
_geom_angle_atom_site_label_2
_geom_angle_atom_site_label_3
_geom_angle
_geom_angle_site_symmetry_1
_geom_angle_site_symmetry_2
_geom_angle_site_symmetry_3
_geom_angle_publ_flag
O1 Cl1 O3A 110.30(10) . . . yes
O1 Cl1 O3B 128.5(16) . . . yes
O1 Cl1 O2A 108.81(6) . . 8_565 yes
O1 Cl1 O2B 105.7(9) . . 8_565 yes
O2A Cl1 O2A 108.33(7) . . 8_565 yes
O2B Cl1 O2B 95.2(14) . . 8_565 yes
O1 Cl1 O2A 108.81(6) . . . yes
O1 Cl1 O2B 105.7(9) . . . yes
C2 N1 C7 120.30(8) . . . yes
C2 N1 C2 119.39(14) . . 8_565 yes
C2 N1 C7 120.30(8) 8_565 . . yes
C6 N5 C6 118.11(13) . . 8_565 yes
C4 N5 C6 120.54(8) . . . yes
C4 N5 C6 120.54(8) . . 8_565 yes
N1 C2 C3 121.77(13) . . . yes
C2 C3 C4 120.47(12) . . . no
N5 C4 C3 121.95(8) . . 8_565 yes
C3 C4 C3 116.10(14) . . 8_565 no
N5 C4 C3 121.95(8) . . . yes
N1 C7 C8 112.38(16) . . . yes
C7 C8 C9 178.7(2) . . . no
N1 C2 H2 115.8(10) . . . no
C3 C2 H2 122.4(10) . . . no
C2 C3 H3 118.7(10) . . . no
C4 C3 H3 120.9(10) . . . no
N5 C6 H6A 109.9(11) . . . no
N5 C6 H6B 108.1(11) . . . no
N5 C6 H6C 109.1(11) . . . no
H6A C6 H6B 107.7(15) . . . no
H6B C6 H6C 111.8(15) . . . no
H6A C6 H6C 110.2(15) . . . no
N1 C7 H7 106.7(11) . . 8_565 no
C8 C7 H7 112.1(11) . . . no
N1 C7 H7 106.7(11) . . . no
H7 C7 H7 106.5(15) . . 8_565 no
C8 C7 H7 112.1(11) . . 8_565 no
C8 C9 H9 177(2) . . . no

loop_
_geom_bond_atom_site_label_1
_geom_bond_atom_site_label_2
_geom_bond_distance
_geom_bond_site_symmetry_1
_geom_bond_site_symmetry_2
_geom_bond_publ_flag
Cl1 O3B 1.31(4) . . yes
Cl1 O2A 1.4447(12) . 8_565 yes
Cl1 O2B 1.54(3) . 8_565 yes
Cl1 O1 1.4405(15) . . yes
Cl1 O2A 1.4447(12) . . yes
Cl1 O2B 1.54(3) . . yes
Cl1 O3A 1.4197(18) . . yes
N1 C2 1.3572(16) . . yes
N1 C7 1.478(3) . . yes
N1 C2 1.3572(16) . 8_565 yes
N5 C6 1.4638(17) . 8_565 yes
N5 C4 1.339(2) . . yes
N5 C6 1.4638(17) . . yes
C2 C3 1.3594(18) . . no
C3 C4 1.4221(16) . . no
C7 C8 1.464(3) . . no
C8 C9 1.185(3) . . no
C2 H2 0.945(18) . . no
C3 H3 0.925(18) . . no
C6 H6A 0.966(18) . . no
C6 H6B 0.946(19) . . no
C6 H6C 0.956(18) . . no
C7 H7 0.922(17) . . no
C7 H7 0.922(17) . 8_565 no
C9 H9 0.88(3) . . no

loop_
_geom_hbond_atom_site_label_D
_geom_hbond_atom_site_label_H
_geom_hbond_atom_site_label_A
_geom_hbond_distance_DH
_geom_hbond_distance_HA
_geom_hbond_distance_DA
_geom_hbond_angle_DHA
_geom_hbond_site_symmetry_A
_geom_hbond_publ_flag
C6 H6A O2A 0.966(18) 2.595(18) 3.5171(19) 159.8(14) 2_565 yes
C6 H6C O2A 0.956(18) 2.543(19) 3.3268(19) 139.3(14) 1_556 yes

loop_
_geom_torsion_atom_site_label_1
_geom_torsion_atom_site_label_2
_geom_torsion_atom_site_label_3
_geom_torsion_atom_site_label_4
_geom_torsion
_geom_torsion_site_symmetry_1
_geom_torsion_site_symmetry_2
_geom_torsion_site_symmetry_3
_geom_torsion_site_symmetry_4
_geom_torsion_publ_flag
C7 N1 C2 C3 178.28(14) . . . . no
C2 N1 C2 C3 -0.6(2) 8_565 . . . no
C2 N1 C7 C8 -89.45(13) . . . . no
C6 N5 C4 C3 5.3(2) . . . . no
C6 N5 C4 C3 -174.86(14) . . . 8_565 no
C6 N5 C4 C3 174.86(14) 8_565 . . . no
N1 C2 C3 C4 -0.8(2) . . . . no
C2 C3 C4 N5 -178.15(15) . . . . no
C2 C3 C4 C3 2.0(2) . . . 8_565 no
